data_4079620
loop_
_publ_author_name
'Grohmann, Christoph'
'Hashimoto, Takayoshi'
'Fr\"ohlich, Roland'
'Ohki, Yasuhiro'
'Tatsumi, Kazuyuki'
'Glorius, Frank'

_publ_section_title
;
 An Iron(II) Complex of a Diamine-Bridged Bis-N-Heterocyclic Carbene
;
_journal_issue 23
_journal_name_full Organometallics
_journal_page_first 8047
_journal_paper_doi 10.1021/om300888q
_journal_volume 31
_journal_year 2012
_chemical_formula_sum 'C22 H26 F6 N6 O6 S2'
_chemical_formula_weight 648.61
_chemical_name_systematic
; 
 ? 
;
_space_group_IT_number 14
_symmetry_cell_setting monoclinic
_symmetry_space_group_name_Hall '-P 2yn'
_symmetry_space_group_name_H-M 'P 1 21/n 1'
_atom_sites_solution_hydrogens geom
_atom_sites_solution_primary direct
_atom_sites_solution_secondary difmap
_audit_creation_method SHELXL-97
_cell_angle_alpha 90.00
_cell_angle_beta 108.792(2)
_cell_angle_gamma 90.00
_cell_formula_units_Z 2
_cell_length_a 9.8880(2)
_cell_length_b 10.8700(3)
_cell_length_c 13.5542(3)
_cell_measurement_reflns_used 2889
_cell_measurement_temperature 223(2)
_cell_measurement_theta_max 68.25
_cell_measurement_theta_min 4.08
_cell_volume 1379.18(6)
_computing_cell_refinement 'Collect (Nonius B.V., 1998)'
_computing_data_collection 'Collect (Nonius B.V., 1998)'
_computing_data_reduction 'Denzo-SMN (Otwinowski & Minor, 1997)'
_computing_molecular_graphics 'XP (BrukerAXS, 2000)'
_computing_publication_material 'SHELXL-97 (Sheldrick, 1997)'
_computing_structure_refinement 'SHELXL-97 (Sheldrick, 1997)'
_computing_structure_solution 'SHELXS-97 (Sheldrick, 1990)'
_diffrn_ambient_temperature 223(2)
_diffrn_measured_fraction_theta_full 0.918
_diffrn_measured_fraction_theta_max 0.918
_diffrn_measurement_device_type 'Nonius KappaCCD APEXII'
_diffrn_measurement_method '\w and \f scans'
_diffrn_radiation_monochromator 'Montel mirror'
_diffrn_radiation_source 'rotating anode Nonius FR591'
_diffrn_radiation_type MoK\a
_diffrn_radiation_wavelength 0.71073
_diffrn_reflns_av_R_equivalents 0.051
_diffrn_reflns_av_sigmaI/netI 0.0363
_diffrn_reflns_limit_h_max 12
_diffrn_reflns_limit_h_min -12
_diffrn_reflns_limit_k_max 14
_diffrn_reflns_limit_k_min -13
_diffrn_reflns_limit_l_max 17
_diffrn_reflns_limit_l_min -17
_diffrn_reflns_number 9119
_diffrn_reflns_theta_full 27.91
_diffrn_reflns_theta_max 27.91
_diffrn_reflns_theta_min 4.34
_exptl_absorpt_coefficient_mu 0.283
_exptl_absorpt_correction_T_max 0.9804
_exptl_absorpt_correction_T_min 0.9198
_exptl_absorpt_correction_type multi-scan
_exptl_absorpt_process_details 'Denzo (Otwinowski, Borek, Majewski & Minor, 2003)'
_exptl_crystal_colour yellow
_exptl_crystal_density_diffrn 1.562
_exptl_crystal_density_method 'not measured'
_exptl_crystal_description plate
_exptl_crystal_F_000 668
_exptl_crystal_size_max 0.30
_exptl_crystal_size_mid 0.15
_exptl_crystal_size_min 0.07
_refine_diff_density_max 0.714
_refine_diff_density_min -0.480
_refine_diff_density_rms 0.092
_refine_ls_extinction_method none
_refine_ls_goodness_of_fit_ref 1.117
_refine_ls_hydrogen_treatment constr
_refine_ls_matrix_type full
_refine_ls_number_parameters 265
_refine_ls_number_reflns 3025
_refine_ls_number_restraints 133
_refine_ls_restrained_S_all 1.096
_refine_ls_R_factor_all 0.0950
_refine_ls_R_factor_gt 0.0883
_refine_ls_shift/su_max 0.004
_refine_ls_shift/su_mean 0.000
_refine_ls_structure_factor_coef Fsqd
_refine_ls_weighting_details 'calc w=1/[\s^2^(Fo^2^)+(0.1024P)^2^+4.0250P] where P=(Fo^2^+2Fc^2^)/3'
_refine_ls_weighting_scheme calc
_refine_ls_wR_factor_gt 0.2450
_refine_ls_wR_factor_ref 0.2508
_reflns_number_gt 2701
_reflns_number_total 3025
_reflns_threshold_expression >2sigma(I)
_cod_data_source_file om300888q_si_003.cif
_cod_data_source_block glo5547
_cod_original_sg_symbol_H-M P21/n
_cod_database_code 4079620

loop_
_symmetry_equiv_pos_as_xyz
'x, y, z'
'-x+1/2, y+1/2, -z+1/2'
'-x, -y, -z'
'x-1/2, -y-1/2, z-1/2'

loop_
_atom_site_label
_atom_site_type_symbol
_atom_site_fract_x
_atom_site_fract_y
_atom_site_fract_z
_atom_site_U_iso_or_equiv
_atom_site_adp_type
_atom_site_occupancy
_atom_site_symmetry_multiplicity
_atom_site_calc_flag
_atom_site_refinement_flags
_atom_site_disorder_assembly
_atom_site_disorder_group
N1 N 0.1382(4) 0.9005(3) 0.9757(3) 0.0358(8) Uani 1 1 d . . .
N2 N 0.2926(4) 0.7331(3) 1.0265(3) 0.0320(7) Uani 1 1 d . . .
N3 N 0.5116(4) 0.7196(4) 1.1253(3) 0.0422(9) Uani 1 1 d . . .
C1 C -0.0055(4) 0.9415(4) 0.9681(3) 0.0376(9) Uani 1 1 d . . .
H1A H -0.0543 0.8773 0.9946 0.045 Uiso 1 1 calc R . .
H1B H -0.0610 0.9574 0.8951 0.045 Uiso 1 1 calc R . .
C2 C 0.2065(5) 0.9742(4) 0.9144(4) 0.0440(10) Uani 1 1 d . . .
H2A H 0.2918 0.9324 0.9114 0.066 Uiso 1 1 calc R . .
H2B H 0.2323 1.0541 0.9469 0.066 Uiso 1 1 calc R . .
H2C H 0.1407 0.9849 0.8444 0.066 Uiso 1 1 calc R . .
C3 C 0.1561(4) 0.7717(4) 0.9701(3) 0.0344(8) Uani 1 1 d . . .
C4 C 0.4063(5) 0.7965(4) 1.0833(3) 0.0396(9) Uani 1 1 d . . .
H4 H 0.4105 0.8824 1.0920 0.048 Uiso 1 1 calc R . .
C5 C 0.4690(5) 0.6001(4) 1.0958(4) 0.0473(11) Uani 1 1 d . . .
H5 H 0.5248 0.5286 1.1145 0.057 Uiso 1 1 calc R . .
C6 C 0.3280(5) 0.6071(4) 1.0334(4) 0.0408(10) Uani 1 1 d . . .
C7 C 0.2238(6) 0.5195(4) 0.9805(4) 0.0514(12) Uani 1 1 d . . .
H7 H 0.2460 0.4353 0.9818 0.062 Uiso 1 1 calc R . .
C8 C 0.0918(5) 0.5610(4) 0.9283(4) 0.0503(12) Uani 1 1 d . . .
H8 H 0.0200 0.5037 0.8957 0.060 Uiso 1 1 calc R . .
C9 C 0.0568(5) 0.6894(4) 0.9207(4) 0.0434(10) Uani 1 1 d . . .
H9 H -0.0354 0.7155 0.8813 0.052 Uiso 1 1 calc R . .
C10 C 0.6570(5) 0.7536(5) 1.1871(4) 0.0518(13) Uani 1 1 d . . .
H10A H 0.7147 0.7631 1.1417 0.078 Uiso 1 1 calc R . .
H10B H 0.6977 0.6897 1.2380 0.078 Uiso 1 1 calc R . .
H10C H 0.6554 0.8306 1.2229 0.078 Uiso 1 1 calc R . .
S1 S 0.44025(11) 1.21135(12) 1.13863(8) 0.0338(4) Uani 0.934(4) 1 d PDU A 1
O1 O 0.3104(5) 1.2320(4) 1.0533(3) 0.0468(11) Uani 0.934(4) 1 d PDU A 1
O2 O 0.4875(4) 1.0862(3) 1.1548(3) 0.0540(10) Uani 0.934(4) 1 d PD A 1
O3 O 0.5510(4) 1.3009(4) 1.1462(3) 0.0542(10) Uani 0.934(4) 1 d PD A 1
C11 C 0.3868(6) 1.2450(5) 1.2514(4) 0.0442(13) Uani 0.934(4) 1 d PDU A 1
F1 F 0.2887(4) 1.1657(4) 1.2608(3) 0.0733(12) Uani 0.934(4) 1 d PDU A 1
F2 F 0.3330(6) 1.3576(4) 1.2465(4) 0.0796(14) Uani 0.934(4) 1 d PDU A 1
F3 F 0.4974(6) 1.2379(6) 1.3396(3) 0.0629(17) Uani 0.934(4) 1 d PDU A 1
S1A S 0.4400(14) 1.2892(12) 1.1389(10) 0.025(4) Uani 0.066(4) 1 d PDU A 2
O1A O 0.554(3) 1.204(3) 1.141(3) 0.044(11) Uani 0.066(4) 1 d PDU A 2
O2A O 0.310(4) 1.268(4) 1.055(3) 0.031(12) Uani 0.066(4) 1 d PDU A 2
O3A O 0.492(4) 1.412(2) 1.160(3) 0.045(11) Uani 0.066(4) 1 d PDU A 2
C11A C 0.395(4) 1.244(3) 1.253(2) 0.049(11) Uani 0.066(4) 1 d PDU A 2
F1A F 0.338(5) 1.132(3) 1.242(3) 0.048(10) Uani 0.066(4) 1 d PDU A 2
F2A F 0.301(6) 1.324(4) 1.267(4) 0.048(12) Uani 0.066(4) 1 d PDU A 2
F3A F 0.507(6) 1.243(7) 1.339(3) 0.06(2) Uani 0.066(4) 1 d PDU A 2

loop_
_atom_site_aniso_label
_atom_site_aniso_U_11
_atom_site_aniso_U_22
_atom_site_aniso_U_33
_atom_site_aniso_U_23
_atom_site_aniso_U_13
_atom_site_aniso_U_12
N1 0.0356(17) 0.0292(16) 0.0480(19) -0.0014(14) 0.0211(15) 0.0005(13)
N2 0.0320(16) 0.0321(16) 0.0375(17) 0.0004(13) 0.0187(14) 0.0011(13)
N3 0.0398(19) 0.054(2) 0.0353(18) 0.0054(17) 0.0160(15) 0.0080(18)
C1 0.036(2) 0.033(2) 0.045(2) -0.0011(17) 0.0146(17) 0.0033(16)
C2 0.051(2) 0.034(2) 0.055(3) -0.0004(19) 0.028(2) -0.0013(18)
C3 0.0346(19) 0.0354(19) 0.0368(19) -0.0010(16) 0.0168(16) 0.0021(16)
C4 0.045(2) 0.038(2) 0.042(2) -0.0012(18) 0.0228(18) 0.0016(18)
C5 0.052(3) 0.041(2) 0.057(3) 0.010(2) 0.027(2) 0.012(2)
C6 0.052(2) 0.0317(19) 0.048(2) 0.0054(17) 0.029(2) 0.0098(18)
C7 0.063(3) 0.0270(19) 0.076(3) -0.002(2) 0.038(3) -0.0003(19)
C8 0.052(3) 0.034(2) 0.073(3) -0.004(2) 0.032(2) -0.003(2)
C9 0.042(2) 0.038(2) 0.053(2) -0.0044(19) 0.0188(19) -0.0018(18)
C10 0.034(2) 0.071(4) 0.046(3) 0.011(2) 0.008(2) 0.004(2)
S1 0.0373(6) 0.0314(8) 0.0341(5) -0.0001(4) 0.0133(4) 0.0018(4)
O1 0.053(2) 0.043(3) 0.0352(19) -0.0021(16) 0.0019(16) 0.0012(18)
O2 0.063(2) 0.0378(18) 0.064(2) 0.0003(17) 0.0254(19) 0.0159(17)
O3 0.048(2) 0.056(2) 0.062(2) 0.0086(19) 0.0214(18) -0.0142(17)
C11 0.046(3) 0.053(3) 0.039(2) -0.008(2) 0.020(2) -0.003(2)
F1 0.067(2) 0.099(3) 0.068(2) -0.002(2) 0.040(2) -0.025(2)
F2 0.103(4) 0.064(3) 0.074(3) -0.022(2) 0.031(3) 0.028(3)
F3 0.071(3) 0.083(3) 0.0293(17) -0.0051(15) 0.0084(15) -0.008(2)
S1A 0.037(6) 0.013(7) 0.031(6) 0.000(4) 0.017(4) -0.004(4)
O1A 0.042(14) 0.053(15) 0.043(14) 0.002(9) 0.023(10) 0.004(9)
O2A 0.033(14) 0.023(15) 0.032(15) 0.003(9) 0.006(9) 0.007(9)
O3A 0.046(14) 0.045(14) 0.046(14) 0.005(9) 0.020(9) -0.006(9)
C11A 0.049(13) 0.050(13) 0.048(13) -0.001(9) 0.015(9) -0.002(9)
F1A 0.051(13) 0.049(13) 0.044(12) 0.007(9) 0.016(9) -0.002(9)
F2A 0.053(14) 0.049(15) 0.047(14) -0.001(9) 0.020(9) 0.006(9)
F3A 0.06(2) 0.06(2) 0.06(2) -0.001(10) 0.019(11) 0.000(10)

loop_
_atom_type_symbol
_atom_type_description
_atom_type_scat_dispersion_real
_atom_type_scat_dispersion_imag
_atom_type_scat_source
C C 0.0033 0.0016 'International Tables Vol C Tables 4.2.6.8 and 6.1.1.4'
H H 0.0000 0.0000 'International Tables Vol C Tables 4.2.6.8 and 6.1.1.4'
N N 0.0061 0.0033 'International Tables Vol C Tables 4.2.6.8 and 6.1.1.4'
O O 0.0106 0.0060 'International Tables Vol C Tables 4.2.6.8 and 6.1.1.4'
F F 0.0171 0.0103 'International Tables Vol C Tables 4.2.6.8 and 6.1.1.4'
S S 0.1246 0.1234 'International Tables Vol C Tables 4.2.6.8 and 6.1.1.4'

loop_
_geom_angle_atom_site_label_1
_geom_angle_atom_site_label_2
_geom_angle_atom_site_label_3
_geom_angle
_geom_angle_site_symmetry_1
_geom_angle_site_symmetry_3
C3 N1 C1 115.6(3) . .
C3 N1 C2 115.0(3) . .
C1 N1 C2 114.1(3) . .
C4 N2 C3 130.7(4) . .
C4 N2 C6 108.6(4) . .
C3 N2 C6 120.6(4) . .
C4 N3 C5 110.3(4) . .
C4 N3 C10 125.8(4) . .
C5 N3 C10 123.8(4) . .
N1 C1 C1 109.0(4) . 3_577
N1 C1 H1A 109.9 . .
C1 C1 H1A 109.9 3_577 .
N1 C1 H1B 109.9 . .
C1 C1 H1B 109.9 3_577 .
H1A C1 H1B 108.3 . .
N1 C2 H2A 109.5 . .
N1 C2 H2B 109.5 . .
H2A C2 H2B 109.5 . .
N1 C2 H2C 109.5 . .
H2A C2 H2C 109.5 . .
H2B C2 H2C 109.5 . .
C9 C3 N2 120.0(4) . .
C9 C3 N1 127.2(4) . .
N2 C3 N1 112.8(4) . .
N3 C4 N2 108.9(4) . .
N3 C4 H4 125.5 . .
N2 C4 H4 125.5 . .
C6 C5 N3 106.2(4) . .
C6 C5 H5 126.9 . .
N3 C5 H5 126.9 . .
C5 C6 N2 105.9(4) . .
C5 C6 C7 134.4(4) . .
N2 C6 C7 119.6(4) . .
C8 C7 C6 117.7(4) . .
C8 C7 H7 121.1 . .
C6 C7 H7 121.1 . .
C7 C8 C9 122.3(5) . .
C7 C8 H8 118.8 . .
C9 C8 H8 118.8 . .
C3 C9 C8 119.6(5) . .
C3 C9 H9 120.2 . .
C8 C9 H9 120.2 . .
N3 C10 H10A 109.5 . .
N3 C10 H10B 109.5 . .
H10A C10 H10B 109.5 . .
N3 C10 H10C 109.5 . .
H10A C10 H10C 109.5 . .
H10B C10 H10C 109.5 . .
O2 S1 O1 115.7(3) . .
O2 S1 O3 115.3(2) . .
O1 S1 O3 114.3(3) . .
O2 S1 C11 103.4(2) . .
O1 S1 C11 102.7(3) . .
O3 S1 C11 103.0(2) . .
F2 C11 F1 108.0(5) . .
F2 C11 F3 107.2(4) . .
F1 C11 F3 106.8(4) . .
F2 C11 S1 111.4(4) . .
F1 C11 S1 111.7(4) . .
F3 C11 S1 111.5(4) . .
O3A S1A O2A 119(2) . .
O3A S1A O1A 112(2) . .
O2A S1A O1A 113(2) . .
O3A S1A C11A 104.9(17) . .
O2A S1A C11A 104(2) . .
O1A S1A C11A 102.4(17) . .
F3A C11A F2A 107(3) . .
F3A C11A F1A 107(3) . .
F2A C11A F1A 109(3) . .
F3A C11A S1A 113(3) . .
F2A C11A S1A 109(2) . .
F1A C11A S1A 111(2) . .

loop_
_geom_bond_atom_site_label_1
_geom_bond_atom_site_label_2
_geom_bond_distance
_geom_bond_site_symmetry_2
N1 C3 1.416(5) .
N1 C1 1.461(5) .
N1 C2 1.466(5) .
N2 C4 1.333(6) .
N2 C3 1.385(5) .
N2 C6 1.409(5) .
N3 C4 1.314(6) .
N3 C5 1.384(6) .
N3 C10 1.460(6) .
C1 C1 1.522(8) 3_577
C1 H1A 0.9800 .
C1 H1B 0.9800 .
C2 H2A 0.9700 .
C2 H2B 0.9700 .
C2 H2C 0.9700 .
C3 C9 1.338(6) .
C4 H4 0.9400 .
C5 C6 1.380(7) .
C5 H5 0.9400 .
C6 C7 1.417(7) .
C7 C8 1.346(7) .
C7 H7 0.9400 .
C8 C9 1.434(6) .
C8 H8 0.9400 .
C9 H9 0.9400 .
C10 H10A 0.9700 .
C10 H10B 0.9700 .
C10 H10C 0.9700 .
S1 O2 1.432(3) .
S1 O1 1.442(4) .
S1 O3 1.444(4) .
S1 C11 1.808(5) .
C11 F2 1.328(6) .
C11 F1 1.334(6) .
C11 F3 1.337(6) .
S1A O3A 1.428(14) .
S1A O2A 1.435(14) .
S1A O1A 1.451(14) .
S1A C11A 1.803(17) .
C11A F3A 1.332(15) .
C11A F2A 1.332(15) .
C11A F1A 1.333(15) .

loop_
_geom_torsion_atom_site_label_1
_geom_torsion_atom_site_label_2
_geom_torsion_atom_site_label_3
_geom_torsion_atom_site_label_4
_geom_torsion
_geom_torsion_site_symmetry_4
C3 N1 C1 C1 148.7(4) 3_577
C2 N1 C1 C1 -74.6(5) 3_577
C4 N2 C3 C9 -178.1(4) .
C6 N2 C3 C9 -0.7(6) .
C4 N2 C3 N1 -0.1(6) .
C6 N2 C3 N1 177.3(3) .
C1 N1 C3 C9 28.2(6) .
C2 N1 C3 C9 -108.2(5) .
C1 N1 C3 N2 -149.6(3) .
C2 N1 C3 N2 74.0(5) .
C5 N3 C4 N2 0.3(5) .
C10 N3 C4 N2 175.6(4) .
C3 N2 C4 N3 178.0(4) .
C6 N2 C4 N3 0.4(5) .
C4 N3 C5 C6 -1.0(5) .
C10 N3 C5 C6 -176.3(4) .
N3 C5 C6 N2 1.1(5) .
N3 C5 C6 C7 -179.1(5) .
C4 N2 C6 C5 -1.0(5) .
C3 N2 C6 C5 -178.9(4) .
C4 N2 C6 C7 179.2(4) .
C3 N2 C6 C7 1.3(6) .
C5 C6 C7 C8 177.7(5) .
N2 C6 C7 C8 -2.5(7) .
C6 C7 C8 C9 3.2(7) .
N2 C3 C9 C8 1.2(6) .
N1 C3 C9 C8 -176.4(4) .
C7 C8 C9 C3 -2.6(7) .
O2 S1 C11 F2 -177.1(4) .
O1 S1 C11 F2 -56.4(5) .
O3 S1 C11 F2 62.6(4) .
O2 S1 C11 F1 -56.2(5) .
O1 S1 C11 F1 64.4(5) .
O3 S1 C11 F1 -176.6(4) .
O2 S1 C11 F3 63.1(4) .
O1 S1 C11 F3 -176.2(4) .
O3 S1 C11 F3 -57.2(4) .
O3A S1A C11A F3A -62(4) .
O2A S1A C11A F3A 172(4) .
O1A S1A C11A F3A 54(4) .
O3A S1A C11A F2A 57(3) .
O2A S1A C11A F2A -68(3) .
O1A S1A C11A F2A 174(3) .
O3A S1A C11A F1A 177(3) .
O2A S1A C11A F1A 52(3) .
O1A S1A C11A F1A -66(3) .
